data_9005647
loop_
_publ_author_name
'Bosi, F.'
'Lucchesi, S.'

_publ_section_title
;
 Crystal chemistry of the schorl-dravite series
 Note: Tourmaline sample TM507c
;
_journal_name_full 'European Journal of Mineralogy'
_journal_page_first 335
_journal_page_last 344
_journal_paper_doi 10.1127/0935-1221/2004/0016-0335
_journal_volume 16
_journal_year 2004
_chemical_compound_source 'Olkhon (Lake Baikal), Siberia'
_chemical_formula_sum
;Al5.37 B3 Ca0.246 Cr0.3 F0.081 H0.536 K0.012 Mg2.55 Na0.457 O30.919 Si5.952
 Ti0.024 V0.804
;
_chemical_name_mineral Hydroxy-dravite
_space_group_IT_number 160
_symmetry_space_group_name_Hall 'R 3 -2"'
_symmetry_space_group_name_H-M 'R 3 m :H'
_cell_angle_alpha 90
_cell_angle_beta 90
_cell_angle_gamma 120
_cell_formula_units_Z 3
_cell_length_a 15.9610
_cell_length_b 15.9610
_cell_length_c 7.2214
_cell_volume 1593.207
_database_code_amcsd 0007038
_exptl_crystal_density_diffrn 3.070
_cod_original_sg_symbol_H-M 'R 3 m'
_cod_original_formula_sum
;Na.457 Ca.246 K.012 Mg2.55 Al5.37 V.804 Cr.3 Ti.024 Si5.952 B3 O30.919 F.081
 H.536
;
_cod_database_code 9005647

loop_
_space_group_symop_operation_xyz
x,y,z
2/3+x,1/3+y,1/3+z
1/3+x,2/3+y,2/3+z
x,x-y,z
2/3+x,1/3+x-y,1/3+z
1/3+x,2/3+x-y,2/3+z
-y,-x,z
2/3-y,1/3-x,1/3+z
1/3-y,2/3-x,2/3+z
-x+y,y,z
2/3-x+y,1/3+y,1/3+z
1/3-x+y,2/3+y,2/3+z
-y,x-y,z
2/3-y,1/3+x-y,1/3+z
1/3-y,2/3+x-y,2/3+z
-x+y,-x,z
2/3-x+y,1/3-x,1/3+z
1/3-x+y,2/3-x,2/3+z

loop_
_atom_site_label
_atom_site_fract_x
_atom_site_fract_y
_atom_site_fract_z
_atom_site_occupancy
_atom_site_type_symbol
_atom_site_attached_hydrogens
NaX 0.00000 0.00000 0.22653 0.45700 Na 0
CaX 0.00000 0.00000 0.22653 0.24600 Ca 0
KX 0.00000 0.00000 0.22653 0.01200 K 0
MgY 0.12375 0.06188 0.63506 0.48600 Mg 0
AlY 0.12375 0.06188 0.63506 0.25400 Al 0
V3+Y 0.12375 0.06188 0.63506 0.23800 V 0
Cr3+Y 0.12375 0.06188 0.63506 0.01400 Cr 0
Ti4+Y 0.12375 0.06188 0.63506 0.00800 Ti 0
AlZ 0.29797 0.26169 0.61137 0.76000 Al 0
MgZ 0.29797 0.26169 0.61137 0.18200 Mg 0
Cr3+Z 0.29797 0.26169 0.61137 0.04300 Cr 0
V3+Z 0.29797 0.26169 0.61137 0.01500 V 0
SiT 0.19154 0.18973 0.00000 0.99200 Si 0
AlT 0.19154 0.18973 0.00000 0.00800 Al 0
B 0.10981 0.21962 0.45339 1.00000 B 0
O-H1W 0.00000 0.00000 0.77136 0.53600 O 1
O1W 0.00000 0.00000 0.77136 0.38300 O 0
F1W 0.00000 0.00000 0.77136 0.08100 F 0
O2 0.06071 0.12142 0.48327 1.00000 O 0
O3V 0.26281 0.13140 0.51100 1.00000 O 0
O4 0.09277 0.18554 0.07158 1.00000 O 0
O5 0.18295 0.09148 0.09182 1.00000 O 0
O6 0.19479 0.18510 0.77827 1.00000 O 0
O7 0.28476 0.28435 0.07872 1.00000 O 0
O8 0.20909 0.26984 0.44037 1.00000 O 0

loop_
_cod_changelog_entry_id
_cod_changelog_entry_author
_cod_changelog_entry_date
_cod_changelog_entry_text
1
;cod-tools version 3.8.0
Id: cif_guess_AMCSD_atom_types 9581 2023-05-17 12:35:41Z saulius
;
2023-05-23T09:18:09+03:00
;Derived atom types and hydrogen counts
from atom names that follow the AMCSD naming convention
(Wat == water, O-H == hydroxyl).
;

loop_
_cod_related_entry_id
_cod_related_entry_database
_cod_related_entry_code
1 AMCSD 0007038
